data_7222173
loop_
_publ_author_name
'Emmerling, F.'
'Roehr, C.'

_publ_section_title
;
 Die neuen Oxobismutate(III) Cs6 Bi4 O9, K9 Bi5 O13 und A2 Bi4 O7 (A= Rb,
 Cs)
;
_journal_name_full
;
Zeitschrift fuer Naturforschung, Teil B. Anorganische Chemie, Organische 
Chemie (42,1987-)
;
_journal_page_first 1090
_journal_page_last 1100
_journal_volume 57
_journal_year 2002
_chemical_formula_sum 'Bi5 K9 O13'
_chemical_name_systematic 'K9 (Bi4 O9) (Bi O4)'
_space_group_IT_number 14
_symmetry_space_group_name_Hall '-P 2ybc'
_symmetry_space_group_name_H-M 'P 1 21/c 1'
_cell_angle_alpha 90
_cell_angle_beta 111.19
_cell_angle_gamma 90
_cell_formula_units_Z 4
_cell_length_a 15.0998
_cell_length_b 5.6759
_cell_length_c 26.856
_cell_volume 2146.068
_citation_journal_id_ASTM ZNBSEN
_cod_data_source_file Emmerling_ZNBSEN_2002_1083.cif
_cod_data_source_block Bi5K9O13
_cod_database_code 7222173

loop_
_symmetry_equiv_pos_as_xyz
x,y,z
-x,y+1/2,-z+1/2
-x,-y,-z
x,-y-1/2,z-1/2

loop_
_atom_site_label
_atom_site_type_symbol
_atom_site_fract_x
_atom_site_fract_y
_atom_site_fract_z
_atom_site_occupancy
_atom_site_U_iso_or_equiv
O9 O-2 0.0086 0.8413 0.4619 1 0.0
K4 K+1 0.442 0.2662 0.38631 1 0.0
Bi5 Bi+5 0.63663 0.20358 0.338 1 0.0
K8 K+1 0.2982 0.2512 0.24062 1 0.0
Bi1 Bi+3 0.57742 0.27382 0.03045 1 0.0
O10 O-2 0.497 0.2544 0.3004 1 0.0
O6 O-2 0.0964 0.2328 0.1849 1 0.0
K3 K+1 0.5273 0.2399 0.1988 1 0.0
K5 K+1 0.0858 0.2561 0.28211 1 0.0
O12 O-2 0.7 0.297 0.2888 1 0.0
O2 O-2 0.5526 0.2676 0.1008 1 0.0
O1 O-2 0.4142 0.1305 0.4774 1 0.0
K6 K+1 0.171 0.184 0.10117 1 0.0
Bi2 Bi+3 0.74057 0.25036 0.16248 1 0.0
K1 K+1 0.8048 0.2453 0.00276 1 0.0
O3 O-2 0.7365 0.2602 0.0841 1 0.0
O4 O-2 0.2662 0.4038 0.3295 1 0.0
O11 O-2 0.3429 0.3582 0.1543 1 0.0
K9 K+1 0.1231 0.7316 0.19826 1 0.0
O13 O-2 0.6801 0.331 0.411 1 0.0
O5 O-2 0.1017 0.7655 0.3025 1 0.0
O7 O-2 0.0448 0.1177 0.3767 1 0.0
Bi4 Bi+3 0.02253 0.20473 0.45795 1 0.0
K7 K+1 0.2319 0.2541 0.41799 1 0.0
K2 K+1 0.3566 0.2545 0.05942 1 0.0
O8 O-2 0.162 0.2404 0.4983 1 0.0
Bi3 Bi+3 0.04004 0.75326 0.36511 1 0.0
